data_2311200
loop_
_publ_author_name
'Chandra, ?'
'Mahesh, S. S.'
'Srikantamurthy, N.'
'Umesha, K. B.'
'Palani, K.'
'Mahendra, M.'

_publ_section_title
;
 5-Methyl-1,3-diphenyl-N-(5-phenyl-1,3,4-thia-diazol-2-yl)-1H-pyrazole-4-carboxamide.
;
_journal_coeditor_code HB7148
_journal_issue 'Pt 12'
_journal_name_full 'Acta crystallographica. Section E, Structure reports online'
_journal_page_first o1736
_journal_paper_doi 10.1107/S1600536813028766
_journal_volume 69
_journal_year 2013
_chemical_formula_iupac 'C25 H19 N5 O S'
_chemical_formula_moiety 'C25 H19 N5 O S'
_chemical_formula_sum 'C25 H19 N5 O S'
_chemical_formula_weight 437.52
_chemical_name_systematic
5-Methyl-1,3-diphenyl-<i>N</i>-(5-phenyl-1,3,4-thiadiazol-2-yl)-1<i>H</i>-pyrazole-4-carboxamide
_space_group_IT_number 2
_space_group_name_Hall '-P 1'
_space_group_name_H-M_alt 'P -1'
_symmetry_cell_setting triclinic
_symmetry_space_group_name_Hall '-P 1'
_symmetry_space_group_name_H-M 'P -1'
_atom_sites_solution_hydrogens geom
_atom_sites_solution_primary direct
_atom_sites_solution_secondary difmap
_cell_angle_alpha 77.343(2)
_cell_angle_beta 82.865(2)
_cell_angle_gamma 70.373(2)
_cell_formula_units_Z 4
_cell_length_a 10.7039(14)
_cell_length_b 12.9341(17)
_cell_length_c 17.478(2)
_cell_measurement_reflns_used 7768
_cell_measurement_temperature 273
_cell_measurement_theta_max 25.00
_cell_measurement_theta_min 1.70
_cell_volume 2220.4(5)
_computing_cell_refinement 'SAINT (Bruker, 2009)'
_computing_data_collection 'APEX2 (Bruker, 2009)'
_computing_data_reduction 'SAINT (Bruker, 2009)'
_computing_molecular_graphics 'PLATON (Spek, 2009)'
_computing_publication_material 'SHELXL97 (Sheldrick, 2008)'
_computing_structure_refinement 'SHELXL97 (Sheldrick, 2008)'
_computing_structure_solution 'SHELXS97 (Sheldrick, 2008)'
_diffrn_ambient_temperature 273
_diffrn_measured_fraction_theta_full 0.994
_diffrn_measured_fraction_theta_max 0.994
_diffrn_measurement_device_type 'Bruker APEXII CCD area-detector'
_diffrn_measurement_method '\w and \f scans'
_diffrn_radiation_type MoK\a
_diffrn_radiation_wavelength 0.71073
_diffrn_reflns_av_R_equivalents 0.0288
_diffrn_reflns_av_sigmaI/netI 0.0436
_diffrn_reflns_limit_h_max 12
_diffrn_reflns_limit_h_min -12
_diffrn_reflns_limit_k_max 15
_diffrn_reflns_limit_k_min -15
_diffrn_reflns_limit_l_max 20
_diffrn_reflns_limit_l_min -20
_diffrn_reflns_number 18748
_diffrn_reflns_reduction_process
;
;
_diffrn_reflns_theta_full 25.00
_diffrn_reflns_theta_max 25.00
_diffrn_reflns_theta_min 1.70
_exptl_absorpt_coefficient_mu 0.173
_exptl_absorpt_correction_type none
_exptl_crystal_colour colourless
_exptl_crystal_density_diffrn 1.309
_exptl_crystal_density_method 'Not Measured'
_exptl_crystal_description block
_exptl_crystal_F_000 912
_exptl_crystal_size_max 0.30
_exptl_crystal_size_mid 0.25
_exptl_crystal_size_min 0.20
_refine_diff_density_max 0.204
_refine_diff_density_min -0.194
_refine_ls_extinction_method none
_refine_ls_goodness_of_fit_ref 1.024
_refine_ls_hydrogen_treatment constr
_refine_ls_matrix_type full
_refine_ls_number_parameters 579
_refine_ls_number_reflns 7768
_refine_ls_number_restraints 0
_refine_ls_restrained_S_all 1.024
_refine_ls_R_factor_all 0.0749
_refine_ls_R_factor_gt 0.0488
_refine_ls_shift/su_max 0.000
_refine_ls_shift/su_mean 0.000
_refine_ls_structure_factor_coef Fsqd
_refine_ls_weighting_details 'calc w=1/[\s^2^(Fo^2^)+(0.0689P)^2^]         where P=(Fo^2^+2Fc^2^)/3'
_refine_ls_weighting_scheme calc
_refine_ls_wR_factor_gt 0.1175
_refine_ls_wR_factor_ref 0.1329
_reflns_number_gt 5447
_reflns_number_total 7768
_reflns_threshold_expression I>2\s(I)
_cod_data_source_file hb7148sup1.cif
_cod_data_source_block I
_cod_database_code 2311200

loop_
_symmetry_equiv_pos_site_id
_symmetry_equiv_pos_as_xyz
1 x,y,z
2 -x,-y,-z

loop_
_atom_site_aniso_label
_atom_site_aniso_U_11
_atom_site_aniso_U_22
_atom_site_aniso_U_33
_atom_site_aniso_U_12
_atom_site_aniso_U_13
_atom_site_aniso_U_23
S1A 0.0405(4) 0.0475(3) 0.0524(4) -0.0139(3) -0.0025(3) 0.0014(3)
O1A 0.0463(11) 0.0901(13) 0.0533(10) -0.0160(10) -0.0047(8) 0.0176(10)
N1A 0.0368(12) 0.0560(12) 0.0572(12) -0.0135(10) 0.0044(10) -0.0114(10)
N2A 0.0436(13) 0.0564(13) 0.0590(12) -0.0181(10) 0.0026(10) -0.0117(10)
N3 0.0370(12) 0.0490(11) 0.0457(11) -0.0141(9) -0.0006(9) 0.0031(9)
N4A 0.0367(12) 0.0549(12) 0.0480(11) -0.0161(10) 0.0002(9) -0.0001(9)
N5A 0.0383(12) 0.0568(12) 0.0491(11) -0.0169(10) -0.0009(9) -0.0019(9)
C1A 0.0371(14) 0.0562(15) 0.0488(13) -0.0160(12) 0.0014(11) -0.0127(11)
C2A 0.0359(14) 0.0560(14) 0.0469(13) -0.0129(12) -0.0020(11) -0.0073(11)
C3A 0.0382(15) 0.0602(15) 0.0510(14) -0.0165(13) 0.0003(11) -0.0078(12)
C4A 0.0471(17) 0.0640(17) 0.0733(17) -0.0092(13) 0.0051(13) -0.0028(14)
C5A 0.0379(15) 0.0636(16) 0.0512(14) -0.0147(13) 0.0033(11) -0.0098(12)
C6A 0.0460(17) 0.0695(17) 0.0750(18) -0.0179(14) 0.0012(14) -0.0122(14)
C7A 0.0440(18) 0.088(2) 0.091(2) -0.0201(16) 0.0068(16) -0.0051(18)
C8A 0.052(2) 0.102(3) 0.078(2) -0.0100(19) 0.0187(16) -0.0174(19)
C9A 0.073(2) 0.096(2) 0.080(2) -0.0194(19) 0.0174(18) -0.0381(18)
C10A 0.0551(19) 0.086(2) 0.0730(18) -0.0249(16) 0.0054(15) -0.0305(16)
C11A 0.0368(14) 0.0545(14) 0.0565(14) -0.0194(12) -0.0008(11) -0.0151(12)
C12A 0.0505(17) 0.0624(17) 0.0636(16) -0.0209(14) 0.0003(13) -0.0111(13)
C13A 0.070(2) 0.0608(18) 0.085(2) -0.0195(16) -0.0054(17) 0.0006(16)
C14A 0.068(2) 0.0597(18) 0.113(3) -0.0102(16) 0.000(2) -0.0242(19)
C15A 0.063(2) 0.073(2) 0.087(2) -0.0178(16) 0.0095(16) -0.0350(17)
C16A 0.0479(16) 0.0666(17) 0.0635(16) -0.0202(14) 0.0009(13) -0.0197(13)
C17A 0.0414(15) 0.0566(14) 0.0475(14) -0.0156(12) -0.0015(11) -0.0040(12)
C18A 0.0385(14) 0.0443(12) 0.0424(12) -0.0143(11) 0.0008(10) -0.0083(10)
C19A 0.0433(14) 0.0446(13) 0.0457(13) -0.0168(11) -0.0011(11) -0.0094(11)
C20A 0.0438(15) 0.0434(12) 0.0496(13) -0.0196(11) 0.0011(11) -0.0117(10)
C21A 0.0543(17) 0.0670(16) 0.0601(16) -0.0306(14) -0.0089(13) 0.0003(13)
C22A 0.0560(19) 0.091(2) 0.0782(19) -0.0424(17) -0.0053(15) -0.0063(16)
C23A 0.069(2) 0.0742(18) 0.0649(17) -0.0431(16) 0.0078(15) -0.0071(14)
C24A 0.069(2) 0.0554(15) 0.0523(15) -0.0265(14) -0.0017(13) -0.0018(12)
C25A 0.0500(16) 0.0549(14) 0.0536(14) -0.0189(13) -0.0047(12) -0.0034(12)
S2B 0.0580(4) 0.0537(4) 0.0400(3) -0.0105(3) -0.0003(3) -0.0026(3)
O2B 0.0840(14) 0.0523(10) 0.0497(10) -0.0100(10) 0.0055(9) 0.0026(8)
N6B 0.0495(13) 0.0572(12) 0.0518(12) -0.0250(11) 0.0016(10) -0.0118(10)
N7B 0.0555(14) 0.0553(12) 0.0515(12) -0.0261(11) 0.0042(10) -0.0120(10)
N8B 0.0518(13) 0.0473(11) 0.0406(10) -0.0137(10) 0.0008(9) -0.0002(9)
N9B 0.0555(14) 0.0518(12) 0.0420(11) -0.0106(11) 0.0018(10) -0.0047(9)
N10B 0.0561(14) 0.0562(12) 0.0444(11) -0.0126(11) 0.0021(10) -0.0105(10)
C26B 0.0481(15) 0.0430(13) 0.0449(13) -0.0149(11) -0.0002(11) -0.0063(10)
C27B 0.0438(15) 0.0433(12) 0.0425(12) -0.0098(11) -0.0035(11) -0.0046(10)
C28B 0.0430(15) 0.0532(14) 0.0471(13) -0.0141(12) -0.0046(11) -0.0078(11)
C29B 0.0605(18) 0.0777(18) 0.0663(17) -0.0273(15) -0.0106(14) -0.0209(14)
C30B 0.0530(17) 0.0725(18) 0.0487(14) -0.0323(15) -0.0037(12) -0.0058(13)
C31B 0.070(2) 0.085(2) 0.0674(18) -0.0339(18) 0.0174(15) -0.0222(16)
C32B 0.073(2) 0.131(3) 0.083(2) -0.050(2) 0.0238(18) -0.039(2)
C33B 0.094(3) 0.140(3) 0.072(2) -0.082(3) 0.0101(19) -0.016(2)
C34B 0.094(3) 0.103(3) 0.077(2) -0.065(2) -0.012(2) 0.0075(19)
C35B 0.065(2) 0.0750(19) 0.0731(18) -0.0354(16) -0.0157(15) 0.0036(15)
C36B 0.0483(15) 0.0417(13) 0.0556(14) -0.0168(11) 0.0073(12) -0.0134(11)
C37B 0.0570(17) 0.0470(14) 0.0613(15) -0.0164(13) 0.0075(13) -0.0082(12)
C38B 0.0621(19) 0.0520(16) 0.091(2) -0.0262(14) 0.0218(16) -0.0141(15)
C39B 0.092(2) 0.081(2) 0.102(2) -0.0551(19) 0.029(2) -0.0482(19)
C40B 0.148(4) 0.136(3) 0.076(2) -0.100(3) 0.022(2) -0.047(2)
C41B 0.127(3) 0.106(2) 0.0583(17) -0.085(2) 0.0142(17) -0.0237(16)
C42B 0.0473(15) 0.0507(14) 0.0413(13) -0.0129(12) -0.0072(11) -0.0043(11)
C43B 0.0450(15) 0.0500(14) 0.0387(12) -0.0142(12) -0.0022(11) -0.0073(10)
C44B 0.0515(16) 0.0536(14) 0.0397(12) -0.0157(12) -0.0042(11) -0.0090(11)
C45B 0.0513(16) 0.0632(16) 0.0434(13) -0.0184(13) -0.0024(12) -0.0116(12)
C46B 0.081(2) 0.0732(19) 0.0565(17) -0.0116(17) 0.0165(15) -0.0057(14)
C47B 0.100(3) 0.097(2) 0.0641(19) -0.025(2) 0.0201(19) 0.0038(17)
C48B 0.071(2) 0.123(3) 0.0550(17) -0.034(2) 0.0165(16) -0.0164(19)
C49B 0.057(2) 0.103(2) 0.0642(18) -0.0075(18) 0.0030(15) -0.0323(18)
C50B 0.065(2) 0.0756(19) 0.0543(16) -0.0101(16) -0.0016(14) -0.0168(14)

loop_
_atom_site_type_symbol
_atom_site_label
_atom_site_fract_x
_atom_site_fract_y
_atom_site_fract_z
_atom_site_U_iso_or_equiv
_atom_site_thermal_displace_type
_atom_site_calc_flag
_atom_site_refinement_flags
_atom_site_occupancy
S S1A 0.77966(6) 0.57443(5) 0.11413(3) 0.0486(2) Uani . . 1.000
O O1A 0.52592(17) 0.57319(15) 0.14214(10) 0.0696(7) Uani . . 1.000
N N1A 0.24119(19) 0.51919(16) 0.32617(11) 0.0509(7) Uani . . 1.000
N N2A 0.3029(2) 0.40699(16) 0.34827(11) 0.0528(7) Uani . . 1.000
N N3 0.66483(18) 0.44976(15) 0.23031(10) 0.0459(7) Uani . . 1.000
N N4A 0.89440(19) 0.40837(15) 0.21844(10) 0.0479(7) Uani . . 1.000
N N5A 0.99500(19) 0.44439(16) 0.17621(11) 0.0491(7) Uani . . 1.000
C C1A 0.4177(2) 0.38576(19) 0.30667(13) 0.0470(8) Uani . . 1.000
C C2A 0.4297(2) 0.48482(19) 0.25603(13) 0.0471(8) Uani . . 1.000
C C3A 0.3132(2) 0.5683(2) 0.26966(13) 0.0503(8) Uani . . 1.000
C C4A 0.2660(3) 0.6889(2) 0.23304(15) 0.0661(10) Uani . . 1.000
C C5A 0.1144(2) 0.5672(2) 0.36390(13) 0.0520(9) Uani . . 1.000
C C6A 0.0175(3) 0.5179(2) 0.36746(15) 0.0643(10) Uani . . 1.000
C C7A -0.1019(3) 0.5587(3) 0.40836(18) 0.0775(11) Uani . . 1.000
C C8A -0.1239(3) 0.6480(3) 0.44329(18) 0.0830(14) Uani . . 1.000
C C9A -0.0278(3) 0.6974(3) 0.43862(17) 0.0834(12) Uani . . 1.000
C C10A 0.0925(3) 0.6563(2) 0.39990(16) 0.0691(11) Uani . . 1.000
C C11A 0.5030(2) 0.26915(19) 0.31428(14) 0.0474(8) Uani . . 1.000
C C12A 0.5017(3) 0.1949(2) 0.38506(15) 0.0585(10) Uani . . 1.000
C C13A 0.5736(3) 0.0835(2) 0.39154(18) 0.0745(11) Uani . . 1.000
C C14A 0.6473(3) 0.0437(3) 0.3285(2) 0.0820(13) Uani . . 1.000
C C15A 0.6500(3) 0.1148(2) 0.25814(19) 0.0734(12) Uani . . 1.000
C C16A 0.5786(2) 0.2267(2) 0.25111(15) 0.0580(9) Uani . . 1.000
C C17A 0.5401(2) 0.5061(2) 0.20410(14) 0.0495(8) Uani . . 1.000
C C18A 0.7777(2) 0.46898(18) 0.19296(12) 0.0417(7) Uani . . 1.000
C C19A 0.9504(2) 0.53004(18) 0.12061(13) 0.0438(8) Uani . . 1.000
C C20A 1.0379(2) 0.58313(18) 0.06721(12) 0.0440(8) Uani . . 1.000
C C21A 1.1676(3) 0.5616(2) 0.08475(15) 0.0591(9) Uani . . 1.000
C C22A 1.2503(3) 0.6097(2) 0.03406(16) 0.0716(11) Uani . . 1.000
C C23A 1.2041(3) 0.6815(2) -0.03456(16) 0.0662(11) Uani . . 1.000
C C24A 1.0754(3) 0.7045(2) -0.05280(14) 0.0587(10) Uani . . 1.000
C C25A 0.9926(3) 0.65537(19) -0.00233(13) 0.0532(8) Uani . . 1.000
S S2B 0.81627(7) 0.14175(5) 0.48058(3) 0.0537(2) Uani . . 1.000
O O2B 0.98933(19) 0.01874(14) 0.37824(9) 0.0678(7) Uani . . 1.000
N N6B 1.2354(2) 0.11455(16) 0.16431(11) 0.0509(7) Uani . . 1.000
N N7B 1.1838(2) 0.04476(16) 0.14004(11) 0.0523(7) Uani . . 1.000
N N8B 0.91824(19) 0.20392(15) 0.33307(10) 0.0487(7) Uani . . 1.000
N N9B 0.7403(2) 0.33063(16) 0.38824(10) 0.0525(7) Uani . . 1.000
N N10B 0.6575(2) 0.34209(16) 0.45472(11) 0.0539(7) Uani . . 1.000
C C26B 1.0909(2) 0.02892(18) 0.19482(13) 0.0458(8) Uani . . 1.000
C C27B 1.0831(2) 0.08937(18) 0.25492(12) 0.0447(8) Uani . . 1.000
C C28B 1.1771(2) 0.14337(19) 0.23367(13) 0.0482(8) Uani . . 1.000
C C29B 1.2217(3) 0.2113(2) 0.27610(15) 0.0650(10) Uani . . 1.000
C C30B 1.3427(3) 0.1439(2) 0.11818(14) 0.0557(9) Uani . . 1.000
C C31B 1.4489(3) 0.0614(3) 0.09391(16) 0.0724(11) Uani . . 1.000
C C32B 1.5488(3) 0.0908(3) 0.04525(18) 0.0907(14) Uani . . 1.000
C C33B 1.5409(4) 0.2004(4) 0.02129(18) 0.0925(16) Uani . . 1.000
C C34B 1.4365(4) 0.2816(3) 0.04664(18) 0.0860(16) Uani . . 1.000
C C35B 1.3356(3) 0.2547(2) 0.09550(16) 0.0695(11) Uani . . 1.000
C C36B 1.0101(2) -0.03876(18) 0.18330(14) 0.0481(8) Uani . . 1.000
C C37B 0.9612(3) -0.10363(19) 0.24491(15) 0.0565(9) Uani . . 1.000
C C38B 0.8893(3) -0.1677(2) 0.23079(18) 0.0686(11) Uani . . 1.000
C C39B 0.8640(3) -0.1672(2) 0.1564(2) 0.0827(12) Uani . . 1.000
C C40B 0.9107(4) -0.1026(3) 0.09536(19) 0.1041(18) Uani . . 1.000
C C41B 0.9826(3) -0.0384(3) 0.10839(16) 0.0852(13) Uani . . 1.000
C C42B 0.9947(2) 0.09754(19) 0.32675(13) 0.0474(8) Uani . . 1.000
C C43B 0.8266(2) 0.23077(19) 0.39388(12) 0.0450(8) Uani . . 1.000
C C44B 0.6846(2) 0.25151(19) 0.50738(13) 0.0484(8) Uani . . 1.000
C C45B 0.6065(3) 0.2402(2) 0.58222(13) 0.0524(9) Uani . . 1.000
C C46B 0.6323(3) 0.1389(2) 0.63370(15) 0.0765(11) Uani . . 1.000
C C47B 0.5571(4) 0.1274(3) 0.70274(17) 0.0940(14) Uani . . 1.000
C C48B 0.4564(3) 0.2173(3) 0.72158(17) 0.0841(13) Uani . . 1.000
C C49B 0.4298(3) 0.3172(3) 0.67167(17) 0.0773(11) Uani . . 1.000
C C50B 0.5042(3) 0.3306(2) 0.60176(15) 0.0676(11) Uani . . 1.000
H H6A 0.17840 0.70790 0.21520 0.0990 Uiso calc R 1.000
H H6B 0.32520 0.70370 0.18920 0.0990 Uiso calc R 1.000
H H6C 0.26380 0.73310 0.27100 0.0990 Uiso calc R 1.000
H H8 0.03230 0.45780 0.34260 0.0770 Uiso calc R 1.000
H H9 -0.16740 0.52520 0.41200 0.0930 Uiso calc R 1.000
H H10 -0.20460 0.67550 0.47050 0.1000 Uiso calc R 1.000
H H11 -0.04420 0.75920 0.46180 0.1000 Uiso calc R 1.000
H H12 0.15870 0.68860 0.39810 0.0830 Uiso calc R 1.000
H H14 0.45160 0.22100 0.42840 0.0700 Uiso calc R 1.000
H H15 0.57220 0.03490 0.43930 0.0890 Uiso calc R 1.000
H H16 0.69560 -0.03180 0.33340 0.0980 Uiso calc R 1.000
H H17 0.70010 0.08760 0.21510 0.0880 Uiso calc R 1.000
H H18 0.58100 0.27460 0.20320 0.0700 Uiso calc R 1.000
H H21 0.67280 0.39960 0.27240 0.0550 Uiso calc R 1.000
H H28 1.19930 0.51400 0.13130 0.0710 Uiso calc R 1.000
H H29 1.33780 0.59380 0.04620 0.0860 Uiso calc R 1.000
H H30 1.26010 0.71440 -0.06850 0.0790 Uiso calc R 1.000
H H31 1.04400 0.75300 -0.09910 0.0700 Uiso calc R 1.000
H H32 0.90560 0.67080 -0.01500 0.0640 Uiso calc R 1.000
H H38A 1.31680 0.19090 0.27100 0.0970 Uiso calc R 1.000
H H38B 1.19340 0.19780 0.33060 0.0970 Uiso calc R 1.000
H H38C 1.18360 0.28920 0.25410 0.0970 Uiso calc R 1.000
H H40 1.45380 -0.01330 0.10990 0.0870 Uiso calc R 1.000
H H41 1.62190 0.03540 0.02880 0.1090 Uiso calc R 1.000
H H42 1.60730 0.21950 -0.01250 0.1110 Uiso calc R 1.000
H H43 1.43280 0.35600 0.03100 0.1030 Uiso calc R 1.000
H H44 1.26400 0.31040 0.11280 0.0840 Uiso calc R 1.000
H H46 0.97670 -0.10430 0.29620 0.0680 Uiso calc R 1.000
H H47 0.85770 -0.21180 0.27280 0.0820 Uiso calc R 1.000
H H48 0.81530 -0.21050 0.14750 0.0990 Uiso calc R 1.000
H H49 0.89380 -0.10180 0.04430 0.1250 Uiso calc R 1.000
H H50 1.01310 0.00590 0.06590 0.1020 Uiso calc R 1.000
H H53 0.92810 0.25770 0.29660 0.0580 Uiso calc R 1.000
H H60 0.70160 0.07760 0.62150 0.0920 Uiso calc R 1.000
H H61 0.57490 0.05850 0.73660 0.1130 Uiso calc R 1.000
H H62 0.40610 0.21000 0.76860 0.1010 Uiso calc R 1.000
H H63 0.36030 0.37790 0.68460 0.0930 Uiso calc R 1.000
H H64 0.48530 0.39990 0.56820 0.0810 Uiso calc R 1.000

loop_
_atom_type_symbol
_atom_type_description
_atom_type_scat_dispersion_real
_atom_type_scat_dispersion_imag
_atom_type_scat_source
S S 0.1246 0.1234 'International Tables Vol C Tables 4.2.6.8 and 6.1.1.4'
O O 0.0106 0.0060 'International Tables Vol C Tables 4.2.6.8 and 6.1.1.4'
N N 0.0061 0.0033 'International Tables Vol C Tables 4.2.6.8 and 6.1.1.4'
H H 0.0000 0.0000 'International Tables Vol C Tables 4.2.6.8 and 6.1.1.4'
C C 0.0033 0.0016 'International Tables Vol C Tables 4.2.6.8 and 6.1.1.4'

loop_
_geom_angle_atom_site_label_1
_geom_angle_atom_site_label_2
_geom_angle_atom_site_label_3
_geom_angle
_geom_angle_publ_flag
C18A S1A C19A 86.67(11) no
C43B S2B C44B 86.22(11) no
N2A N1A C3A 112.4(2) no
N2A N1A C5A 117.77(19) no
C3A N1A C5A 129.9(2) no
N1A N2A C1A 105.28(19) no
C17A N3 C18A 123.55(19) no
N5A N4A C18A 112.18(18) no
N4A N5A C19A 112.3(2) no
C17A N3 H21 118.00 no
C18A N3 H21 118.00 no
N7B N6B C28B 112.5(2) no
C28B N6B C30B 128.8(2) no
N7B N6B C30B 118.65(19) no
N6B N7B C26B 105.50(18) no
C42B N8B C43B 124.31(19) no
N10B N9B C43B 111.92(18) no
N9B N10B C44B 112.3(2) no
C43B N8B H53 118.00 no
C42B N8B H53 118.00 no
N2A C1A C2A 110.8(2) no
N2A C1A C11A 117.8(2) no
C2A C1A C11A 131.2(2) no
C1A C2A C17A 131.4(2) no
C3A C2A C17A 123.1(2) no
C1A C2A C3A 105.3(2) no
N1A C3A C2A 106.2(2) no
C2A C3A C4A 130.6(2) no
N1A C3A C4A 123.2(2) no
N1A C5A C10A 120.7(2) no
N1A C5A C6A 118.7(2) no
C6A C5A C10A 120.5(2) no
C5A C6A C7A 119.2(3) no
C6A C7A C8A 120.1(3) no
C7A C8A C9A 120.3(3) no
C8A C9A C10A 120.4(3) no
C5A C10A C9A 119.4(3) no
C1A C11A C12A 119.9(2) no
C1A C11A C16A 122.1(2) no
C12A C11A C16A 117.8(2) no
C11A C12A C13A 120.7(2) no
C12A C13A C14A 120.5(3) no
C13A C14A C15A 120.1(3) no
C14A C15A C16A 119.9(3) no
C11A C16A C15A 121.1(2) no
O1A C17A C2A 123.8(2) no
N3 C17A C2A 116.2(2) no
O1A C17A N3 119.9(2) no
S1A C18A N4A 114.62(17) no
S1A C18A N3 124.69(17) no
N3 C18A N4A 120.63(19) no
S1A C19A C20A 123.10(17) no
N5A C19A C20A 122.7(2) no
S1A C19A N5A 114.24(18) no
C21A C20A C25A 118.5(2) no
C19A C20A C25A 120.8(2) no
C19A C20A C21A 120.7(2) no
C20A C21A C22A 120.7(2) no
C21A C22A C23A 120.3(3) no
C22A C23A C24A 119.9(3) no
C23A C24A C25A 119.9(2) no
C20A C25A C24A 120.7(3) no
C3A C4A H6B 110.00 no
C3A C4A H6A 110.00 no
H6A C4A H6C 109.00 no
C3A C4A H6C 110.00 no
H6B C4A H6C 109.00 no
H6A C4A H6B 109.00 no
C5A C6A H8 120.00 no
C7A C6A H8 120.00 no
C6A C7A H9 120.00 no
C8A C7A H9 120.00 no
C9A C8A H10 120.00 no
C7A C8A H10 120.00 no
C10A C9A H11 120.00 no
C8A C9A H11 120.00 no
C9A C10A H12 120.00 no
C5A C10A H12 120.00 no
C11A C12A H14 120.00 no
C13A C12A H14 120.00 no
C14A C13A H15 120.00 no
C12A C13A H15 120.00 no
C13A C14A H16 120.00 no
C15A C14A H16 120.00 no
C14A C15A H17 120.00 no
C16A C15A H17 120.00 no
C11A C16A H18 119.00 no
C15A C16A H18 120.00 no
C20A C21A H28 120.00 no
C22A C21A H28 120.00 no
C21A C22A H29 120.00 no
C23A C22A H29 120.00 no
C22A C23A H30 120.00 no
C24A C23A H30 120.00 no
C23A C24A H31 120.00 no
C25A C24A H31 120.00 no
C20A C25A H32 120.00 no
C24A C25A H32 120.00 no
N7B C26B C27B 110.2(2) no
N7B C26B C36B 118.8(2) no
C27B C26B C36B 130.9(2) no
C26B C27B C28B 106.27(19) no
C28B C27B C42B 124.3(2) no
C26B C27B C42B 129.5(2) no
N6B C28B C29B 123.4(2) no
N6B C28B C27B 105.5(2) no
C27B C28B C29B 130.9(2) no
N6B C30B C35B 120.0(2) no
N6B C30B C31B 119.2(2) no
C31B C30B C35B 120.8(3) no
C30B C31B C32B 119.0(3) no
C31B C32B C33B 120.5(4) no
C32B C33B C34B 120.2(4) no
C33B C34B C35B 120.6(3) no
C30B C35B C34B 119.0(3) no
C37B C36B C41B 118.0(2) no
C26B C36B C37B 122.6(2) no
C26B C36B C41B 119.4(2) no
C36B C37B C38B 120.3(2) no
C37B C38B C39B 121.0(3) no
C38B C39B C40B 119.1(3) no
C39B C40B C41B 120.6(3) no
C36B C41B C40B 121.0(3) no
O2B C42B C27B 124.8(2) no
O2B C42B N8B 120.8(2) no
N8B C42B C27B 114.41(19) no
N8B C43B N9B 120.20(19) no
S2B C43B N9B 115.12(16) no
S2B C43B N8B 124.67(17) no
S2B C44B N10B 114.43(17) no
S2B C44B C45B 122.50(18) no
N10B C44B C45B 123.0(2) no
C44B C45B C46B 120.8(2) no
C46B C45B C50B 118.7(2) no
C44B C45B C50B 120.5(2) no
C45B C46B C47B 120.9(3) no
C46B C47B C48B 119.9(3) no
C47B C48B C49B 119.9(3) no
C48B C49B C50B 121.2(3) no
C45B C50B C49B 119.4(3) no
C28B C29B H38A 109.00 no
C28B C29B H38B 109.00 no
C28B C29B H38C 109.00 no
H38A C29B H38B 110.00 no
H38A C29B H38C 109.00 no
H38B C29B H38C 109.00 no
C30B C31B H40 120.00 no
C32B C31B H40 121.00 no
C31B C32B H41 120.00 no
C33B C32B H41 120.00 no
C32B C33B H42 120.00 no
C34B C33B H42 120.00 no
C33B C34B H43 120.00 no
C35B C34B H43 120.00 no
C30B C35B H44 120.00 no
C34B C35B H44 121.00 no
C36B C37B H46 120.00 no
C38B C37B H46 120.00 no
C37B C38B H47 119.00 no
C39B C38B H47 120.00 no
C38B C39B H48 120.00 no
C40B C39B H48 121.00 no
C39B C40B H49 120.00 no
C41B C40B H49 120.00 no
C36B C41B H50 120.00 no
C40B C41B H50 119.00 no
C45B C46B H60 120.00 no
C47B C46B H60 120.00 no
C46B C47B H61 120.00 no
C48B C47B H61 120.00 no
C47B C48B H62 120.00 no
C49B C48B H62 120.00 no
C48B C49B H63 119.00 no
C50B C49B H63 119.00 no
C45B C50B H64 120.00 no
C49B C50B H64 120.00 no

loop_
_geom_bond_atom_site_label_1
_geom_bond_atom_site_label_2
_geom_bond_distance
_geom_bond_publ_flag
S1A C18A 1.717(2) no
S1A C19A 1.732(2) no
S2B C43B 1.707(2) no
S2B C44B 1.733(2) no
O1A C17A 1.220(3) no
O2B C42B 1.215(3) no
N1A C5A 1.433(3) no
N1A N2A 1.366(3) no
N1A C3A 1.356(3) no
N2A C1A 1.324(3) no
N3 C17A 1.370(3) no
N3 C18A 1.372(3) no
N4A C18A 1.304(3) no
N4A N5A 1.382(3) no
N5A C19A 1.299(3) no
N3 H21 0.8600 no
N6B C28B 1.361(3) no
N6B N7B 1.364(3) no
N6B C30B 1.429(4) no
N7B C26B 1.327(3) no
N8B C42B 1.365(3) no
N8B C43B 1.373(3) no
N9B C43B 1.303(3) no
N9B N10B 1.374(3) no
N10B C44B 1.292(3) no
N8B H53 0.8600 no
C1A C2A 1.424(3) no
C1A C11A 1.464(3) no
C2A C17A 1.462(3) no
C2A C3A 1.383(3) no
C3A C4A 1.487(3) no
C5A C6A 1.377(4) no
C5A C10A 1.371(4) no
C6A C7A 1.381(5) no
C7A C8A 1.361(5) no
C8A C9A 1.368(5) no
C9A C10A 1.371(5) no
C11A C12A 1.392(3) no
C11A C16A 1.386(3) no
C12A C13A 1.374(4) no
C13A C14A 1.364(5) no
C14A C15A 1.368(5) no
C15A C16A 1.377(4) no
C19A C20A 1.468(3) no
C20A C25A 1.389(3) no
C20A C21A 1.381(4) no
C21A C22A 1.375(4) no
C22A C23A 1.377(4) no
C23A C24A 1.371(5) no
C24A C25A 1.381(4) no
C4A H6C 0.9600 no
C4A H6B 0.9600 no
C4A H6A 0.9600 no
C6A H8 0.9300 no
C7A H9 0.9300 no
C8A H10 0.9300 no
C9A H11 0.9300 no
C10A H12 0.9300 no
C12A H14 0.9300 no
C13A H15 0.9300 no
C14A H16 0.9300 no
C15A H17 0.9300 no
C16A H18 0.9300 no
C21A H28 0.9300 no
C22A H29 0.9300 no
C23A H30 0.9300 no
C24A H31 0.9300 no
C25A H32 0.9300 no
C26B C27B 1.420(3) no
C26B C36B 1.478(3) no
C27B C42B 1.476(3) no
C27B C28B 1.380(3) no
C28B C29B 1.485(4) no
C30B C31B 1.369(4) no
C30B C35B 1.379(4) no
C31B C32B 1.385(5) no
C32B C33B 1.364(6) no
C33B C34B 1.357(6) no
C34B C35B 1.382(5) no
C36B C41B 1.376(4) no
C36B C37B 1.377(4) no
C37B C38B 1.380(4) no
C38B C39B 1.359(5) no
C39B C40B 1.358(5) no
C40B C41B 1.375(5) no
C44B C45B 1.469(3) no
C45B C50B 1.380(4) no
C45B C46B 1.380(3) no
C46B C47B 1.374(4) no
C47B C48B 1.364(5) no
C48B C49B 1.354(5) no
C49B C50B 1.384(4) no
C29B H38A 0.9600 no
C29B H38B 0.9600 no
C29B H38C 0.9600 no
C31B H40 0.9300 no
C32B H41 0.9300 no
C33B H42 0.9300 no
C34B H43 0.9300 no
C35B H44 0.9300 no
C37B H46 0.9300 no
C38B H47 0.9300 no
C39B H48 0.9300 no
C40B H49 0.9300 no
C41B H50 0.9300 no
C46B H60 0.9300 no
C47B H61 0.9300 no
C48B H62 0.9300 no
C49B H63 0.9300 no
C50B H64 0.9300 no

loop_
_geom_contact_atom_site_label_1
_geom_contact_atom_site_label_2
_geom_contact_distance
_geom_contact_site_symmetry_2
_geom_contact_publ_flag
S1A O1A 2.704(2) . no
S1A N5A 2.557(2) . no
S1A C34B 3.626(4) 2_765 no
S2B O2B 3.2950(19) 2_756 no
S2B N10B 2.555(2) . no
S2B O2B 2.7580(19) . no
S2B C13A 3.545(3) . no
S1A H48 3.1100 1_565 no
S1A H32 2.7600 . no
S2B H60 2.7000 . no
O1A S1A 2.704(2) . no
O1A C4A 3.107(3) . no
O2B S2B 2.7580(19) . no
O2B S2B 3.2950(19) 2_756 no
O2B C37B 3.184(3) . no
O1A H6B 2.4200 . no
O1A H29 2.6900 1_455 no
O2B H46 2.4100 . no
N2A C29B 3.450(3) 1_455 no
N3 C11A 3.346(3) . no
N3 C16A 3.249(3) . no
N3 N9B 2.916(3) . no
N4A S1A 2.5522(19) . no
N4A N8B 2.902(3) . no
N5A S1A 2.557(2) . no
N5A C29B 3.443(3) . no
N8B N4A 2.902(3) . no
N8B C29B 3.304(4) . no
N9B N3 2.916(3) . no
N9B S2B 2.549(2) . no
N9B C11A 3.373(3) . no
N10B S2B 2.555(2) . no
N10B C12A 3.397(4) . no
N2A H14 2.6100 . no
N2A H8 2.7600 . no
N3 H63 2.8600 2_666 no
N3 H18 2.8500 . no
N4A H53 2.0700 . no
N5A H28 2.6100 . no
N5A H38C 2.5900 . no
N6B H61 2.8700 2_756 no
N7B H31 2.9400 2_765 no
N7B H40 2.7400 . no
N7B H50 2.6000 . no
N8B H38B 2.9100 . no
N9B H21 2.1300 . no
N10B H64 2.5900 . no
C4A C10A 3.282(4) . no
C4A C37B 3.476(4) 1_465 no
C4A O1A 3.107(3) . no
C10A C4A 3.282(4) . no
C11A N9B 3.373(3) . no
C11A N3 3.346(3) . no
C11A C29B 3.508(4) 1_455 no
C12A N10B 3.397(4) . no
C12A C44B 3.410(4) . no
C13A S2B 3.545(3) . no
C14A C37B 3.571(5) . no
C15A C37B 3.592(4) . no
C16A C17A 3.419(4) . no
C16A N3 3.249(3) . no
C17A C16A 3.419(4) . no
C17A C49B 3.590(4) 2_666 no
C18A C24A 3.548(3) 2_765 no
C19A C24A 3.592(3) 2_765 no
C19A C25A 3.358(3) 2_765 no
C23A C33B 3.599(6) 2_865 no
C24A C18A 3.548(3) 2_765 no
C24A C19A 3.592(3) 2_765 no
C25A C19A 3.358(3) 2_765 no
C29B C35B 3.239(4) . no
C29B N2A 3.450(3) 1_655 no
C29B N5A 3.443(3) . no
C29B C11A 3.508(4) 1_655 no
C29B N8B 3.304(4) . no
C31B C32B 3.441(5) 2_855 no
C32B C31B 3.441(5) 2_855 no
C32B C32B 3.577(5) 2_855 no
C33B C23A 3.599(6) 2_865 no
C34B S1A 3.626(4) 2_765 no
C35B C29B 3.239(4) . no
C37B C15A 3.592(4) . no
C37B C14A 3.571(5) . no
C37B C4A 3.476(4) 1_645 no
C37B O2B 3.184(3) . no
C37B C42B 3.366(4) . no
C42B C37B 3.366(4) . no
C44B C12A 3.410(4) . no
C49B C17A 3.590(4) 2_666 no
C1A H21 2.7800 . no
C2A H18 2.9400 . no
C3A H12 3.0100 . no
C4A H12 2.9700 . no
C5A H6A 2.9800 . no
C10A H6C 2.9400 . no
C11A H21 2.8100 . no
C11A H38A 2.7600 1_455 no
C12A H38A 3.0000 1_455 no
C16A H38A 2.9600 1_455 no
C16A H21 2.8500 . no
C17A H6B 2.7900 . no
C17A H18 2.8800 . no
C18A H53 2.9900 . no
C21A H44 3.0100 . no
C22A H42 3.0200 2_865 no
C23A H42 3.0000 2_865 no
C26B H31 2.9400 2_765 no
C27B H46 3.0000 . no
C28B H44 2.9800 . no
C28B H61 3.0400 2_756 no
C28B H53 2.8000 . no
C29B H44 2.9100 . no
C29B H53 2.9900 . no
C30B H38A 2.8300 . no
C31B H61 3.0500 2_756 no
C31B H41 2.9900 2_855 no
C32B H40 3.1000 2_855 no
C33B H30 2.9700 2_865 no
C35B H32 2.8700 2_765 no
C35B H38C 3.0800 . no
C35B H38A 3.0000 . no
C37B H16 3.0200 . no
C37B H17 3.0600 . no
C37B H6A 2.8400 1_645 no
C38B H16 2.9400 . no
C38B H6A 2.9800 1_645 no
C40B H50 2.9600 2_755 no
C41B H50 2.9800 2_755 no
C42B H46 2.8500 . no
C42B H38B 2.8500 . no
C43B H21 2.9000 . no
C44B H12 2.8700 2_666 no
C45B H12 3.0300 2_666 no
H6A C38B 2.9800 1_465 no
H6A C5A 2.9800 . no
H6A C37B 2.8400 1_465 no
H6B O1A 2.4200 . no
H6B C17A 2.7900 . no
H6C C10A 2.9400 . no
H6C H12 2.4100 . no
H8 N2A 2.7600 . no
H12 C44B 2.8700 2_666 no
H12 C45B 3.0300 2_666 no
H12 H6C 2.4100 . no
H12 C3A 3.0100 . no
H12 C4A 2.9700 . no
H14 N2A 2.6100 . no
H16 C38B 2.9400 . no
H16 C37B 3.0200 . no
H17 C37B 3.0600 . no
H18 C17A 2.8800 . no
H18 N3 2.8500 . no
H18 C2A 2.9400 . no
H21 C1A 2.7800 . no
H21 C11A 2.8100 . no
H21 N9B 2.1300 . no
H21 C43B 2.9000 . no
H21 C16A 2.8500 . no
H28 N5A 2.6100 . no
H28 H44 2.5700 . no
H29 O1A 2.6900 1_655 no
H30 C33B 2.9700 2_865 no
H30 H42 2.5700 2_865 no
H31 N7B 2.9400 2_765 no
H31 C26B 2.9400 2_765 no
H32 H44 2.5600 2_765 no
H32 S1A 2.7600 . no
H32 C35B 2.8700 2_765 no
H38A C11A 2.7600 1_655 no
H38A C12A 3.0000 1_655 no
H38A C16A 2.9600 1_655 no
H38A C30B 2.8300 . no
H38A C35B 3.0000 . no
H38B N8B 2.9100 . no
H38B C42B 2.8500 . no
H38C N5A 2.5900 . no
H38C C35B 3.0800 . no
H38C H44 2.5000 . no
H40 N7B 2.7400 . no
H40 C32B 3.1000 2_855 no
H41 C31B 2.9900 2_855 no
H42 C22A 3.0200 2_865 no
H42 C23A 3.0000 2_865 no
H42 H30 2.5700 2_865 no
H44 C21A 3.0100 . no
H44 C28B 2.9800 . no
H44 C29B 2.9100 . no
H44 H28 2.5700 . no
H44 H38C 2.5000 . no
H44 H32 2.5600 2_765 no
H46 O2B 2.4100 . no
H46 C27B 3.0000 . no
H46 C42B 2.8500 . no
H48 S1A 3.1100 1_545 no
H49 H50 2.3600 2_755 no
H50 N7B 2.6000 . no
H50 C40B 2.9600 2_755 no
H50 C41B 2.9800 2_755 no
H50 H49 2.3600 2_755 no
H50 H50 2.4000 2_755 no
H53 N4A 2.0700 . no
H53 C18A 2.9900 . no
H53 C28B 2.8000 . no
H53 C29B 2.9900 . no
H60 S2B 2.7000 . no
H61 N6B 2.8700 2_756 no
H61 C28B 3.0400 2_756 no
H61 C31B 3.0500 2_756 no
H63 N3 2.8600 2_666 no
H64 N10B 2.5900 . no

loop_
_geom_hbond_atom_site_label_D
_geom_hbond_atom_site_label_H
_geom_hbond_atom_site_label_A
_geom_hbond_distance_DH
_geom_hbond_distance_HA
_geom_hbond_distance_DA
_geom_hbond_angle_DHA
_geom_hbond_publ_flag
N3 H21 N9B 0.86 2.13 2.916(3) 151 yes
N8B H53 N4A 0.86 2.07 2.902(3) 163 yes
C4A H6B O1A 0.96 2.42 3.107(3) 128 yes
C29B H38C N5A 0.96 2.59 3.443(3) 148 yes
C37B H46 O2B 0.93 2.41 3.184(3) 141 yes

loop_
_geom_torsion_atom_site_label_1
_geom_torsion_atom_site_label_2
_geom_torsion_atom_site_label_3
_geom_torsion_atom_site_label_4
_geom_torsion
_geom_torsion_publ_flag
C19A S1A C18A N3 176.2(2) no
C19A S1A C18A N4A -0.97(18) no
C18A S1A C19A N5A 0.81(18) no
C18A S1A C19A C20A 179.8(2) no
C44B S2B C43B N9B 0.46(19) no
C43B S2B C44B N10B -0.4(2) no
C44B S2B C43B N8B 179.6(2) no
C43B S2B C44B C45B 176.8(2) no
C3A N1A N2A C1A 1.9(3) no
C5A N1A N2A C1A -178.3(2) no
N2A N1A C5A C6A -50.4(3) no
N2A N1A C5A C10A 125.7(2) no
C3A N1A C5A C6A 129.4(3) no
C3A N1A C5A C10A -54.5(3) no
N2A N1A C3A C4A 177.5(2) no
C5A N1A C3A C2A 178.2(2) no
N2A N1A C3A C2A -2.1(3) no
C5A N1A C3A C4A -2.3(4) no
N1A N2A C1A C2A -1.0(3) no
N1A N2A C1A C11A -176.1(2) no
C18A N3 C17A O1A 4.2(4) no
C18A N3 C17A C2A -172.8(2) no
C17A N3 C18A S1A 6.7(3) no
C17A N3 C18A N4A -176.3(2) no
N5A N4A C18A S1A 0.9(2) no
N5A N4A C18A N3 -176.42(19) no
C18A N4A N5A C19A -0.3(3) no
N4A N5A C19A S1A -0.5(2) no
N4A N5A C19A C20A -179.52(19) no
C28B N6B N7B C26B 0.1(3) no
N7B N6B C28B C29B 175.1(2) no
C30B N6B N7B C26B 177.6(2) no
N7B N6B C28B C27B -0.1(3) no
N7B N6B C30B C31B -48.0(3) no
N7B N6B C30B C35B 129.0(3) no
C28B N6B C30B C31B 129.1(3) no
C28B N6B C30B C35B -54.0(4) no
C30B N6B C28B C27B -177.3(2) no
C30B N6B C28B C29B -2.1(4) no
N6B N7B C26B C27B 0.0(3) no
N6B N7B C26B C36B 176.5(2) no
C42B N8B C43B S2B 14.2(3) no
C43B N8B C42B C27B 178.2(2) no
C42B N8B C43B N9B -166.7(2) no
C43B N8B C42B O2B -3.3(4) no
N10B N9B C43B S2B -0.5(3) no
N10B N9B C43B N8B -179.7(2) no
C43B N9B N10B C44B 0.2(3) no
N9B N10B C44B S2B 0.2(3) no
N9B N10B C44B C45B -176.9(2) no
N2A C1A C2A C3A -0.2(3) no
N2A C1A C2A C17A 174.5(2) no
C11A C1A C2A C3A 174.1(2) no
C2A C1A C11A C12A 154.8(3) no
C2A C1A C11A C16A -30.5(4) no
N2A C1A C11A C16A 143.4(2) no
C11A C1A C2A C17A -11.2(4) no
N2A C1A C11A C12A -31.3(3) no
C1A C2A C3A C4A -178.2(2) no
C1A C2A C17A O1A 147.2(3) no
C17A C2A C3A N1A -174.0(2) no
C17A C2A C3A C4A 6.6(4) no
C1A C2A C3A N1A 1.3(2) no
C3A C2A C17A O1A -38.9(4) no
C3A C2A C17A N3 138.0(2) no
C1A C2A C17A N3 -35.9(4) no
N1A C5A C6A C7A 175.6(2) no
N1A C5A C10A C9A -177.1(2) no
C6A C5A C10A C9A -1.0(4) no
C10A C5A C6A C7A -0.5(4) no
C5A C6A C7A C8A 1.3(4) no
C6A C7A C8A C9A -0.5(5) no
C7A C8A C9A C10A -1.2(5) no
C8A C9A C10A C5A 1.9(4) no
C1A C11A C12A C13A 175.2(3) no
C12A C11A C16A C15A 0.0(4) no
C16A C11A C12A C13A 0.2(4) no
C1A C11A C16A C15A -174.9(2) no
C11A C12A C13A C14A -0.2(5) no
C12A C13A C14A C15A 0.0(5) no
C13A C14A C15A C16A 0.2(5) no
C14A C15A C16A C11A -0.2(4) no
S1A C19A C20A C25A -14.8(3) no
N5A C19A C20A C21A -15.3(3) no
S1A C19A C20A C21A 165.70(19) no
N5A C19A C20A C25A 164.1(2) no
C21A C20A C25A C24A 0.0(3) no
C25A C20A C21A C22A -0.7(4) no
C19A C20A C25A C24A -179.5(2) no
C19A C20A C21A C22A 178.8(2) no
C20A C21A C22A C23A 1.0(4) no
C21A C22A C23A C24A -0.5(4) no
C22A C23A C24A C25A -0.1(4) no
C23A C24A C25A C20A 0.4(4) no
N7B C26B C27B C28B 0.0(3) no
N7B C26B C27B C42B 179.6(2) no
C36B C26B C27B C28B -176.1(2) no
C36B C26B C27B C42B 3.5(4) no
N7B C26B C36B C37B 148.1(2) no
N7B C26B C36B C41B -31.5(3) no
C27B C26B C36B C37B -36.2(4) no
C27B C26B C36B C41B 144.3(3) no
C26B C27B C28B N6B 0.1(3) no
C26B C27B C28B C29B -174.7(2) no
C42B C27B C28B N6B -179.6(2) no
C42B C27B C28B C29B 5.7(4) no
C26B C27B C42B O2B 59.4(4) no
C26B C27B C42B N8B -122.2(3) no
C28B C27B C42B O2B -121.1(3) no
C28B C27B C42B N8B 57.4(3) no
N6B C30B C31B C32B 176.1(3) no
C35B C30B C31B C32B -0.8(4) no
N6B C30B C35B C34B -175.8(3) no
C31B C30B C35B C34B 1.1(4) no
C30B C31B C32B C33B -0.6(5) no
C31B C32B C33B C34B 1.7(5) no
C32B C33B C34B C35B -1.4(6) no
C33B C34B C35B C30B 0.1(5) no
C26B C36B C37B C38B -178.2(2) no
C41B C36B C37B C38B 1.3(4) no
C26B C36B C41B C40B 178.3(3) no
C37B C36B C41B C40B -1.3(5) no
C36B C37B C38B C39B -0.8(4) no
C37B C38B C39B C40B 0.1(5) no
C38B C39B C40B C41B 0.0(5) no
C39B C40B C41B C36B 0.6(6) no
S2B C44B C45B C46B -2.4(4) no
S2B C44B C45B C50B 178.7(2) no
N10B C44B C45B C46B 174.4(3) no
N10B C44B C45B C50B -4.5(4) no
C44B C45B C46B C47B -178.2(3) no
C50B C45B C46B C47B 0.7(5) no
C44B C45B C50B C49B 178.3(3) no
C46B C45B C50B C49B -0.6(5) no
C45B C46B C47B C48B -0.8(5) no
C46B C47B C48B C49B 0.9(6) no
C47B C48B C49B C50B -0.8(5) no
C48B C49B C50B C45B 0.7(5) no
